data_1519108
loop_
_publ_author_name
'Amitava Choudhury'
'Srinivasan Natarajan'

_publ_section_title
;
 Inorganic hybrid open-framework structures: synthesis and structure of a
 cobalt phosphate-oxalate, [C4N2H12]0.5[Co2(HPO4)(C2O4)1.5]
;
_journal_name_full 'Solid State Sciences'
_journal_page_first 365
_journal_page_last 372
_journal_volume 2
_journal_year 2000
_chemical_formula_sum 'C5 H7 Co2 N O10 P'
_chemical_formula_weight 389.9
_space_group_IT_number 14
_symmetry_cell_setting monoclinic
_symmetry_Int_Tables_number 14
_symmetry_space_group_name_Hall '-P 2ybc'
_symmetry_space_group_name_H-M 'P 1 21/c 1'
_cell_angle_alpha 90
_cell_angle_beta 97.7(1)
_cell_angle_gamma 90
_cell_formula_units_Z 4
_cell_length_a 7.494(1)
_cell_length_b 7.726(1)
_cell_length_c 17.852(3)
_cell_volume 1024.3(4)
_diffrn_ambient_temperature 293
_diffrn_radiation_probe x-ray
_diffrn_radiation_type MoK\a
_diffrn_radiation_wavelength 0.71073
_exptl_absorpt_coefficient_mu 3.451
_exptl_crystal_density_diffrn 2.529
_refine_ls_goodness_of_fit_ref 1.13
_refine_ls_number_parameters 172
_refine_ls_number_reflns 1066
_refine_ls_R_factor_gt 0.04
_refine_ls_wR_factor_gt 0.10
_cod_data_source_file SSS-2000-2-365-372.cif
_cod_data_source_block Co2P
_cod_original_sg_symbol_H-M 'P 21/c'
_cod_database_code 1519108

loop_
_symmetry_equiv_pos_site_id
_symmetry_equiv_pos_as_xyz
1 x,y,z
2 -x,1/2+y,1/2-z
3 -x,-y,-z
4 x,1/2-y,1/2+z

loop_
_atom_site_label
_atom_site_type_symbol
_atom_site_thermal_displace_type
_atom_site_fract_x
_atom_site_fract_y
_atom_site_fract_z
_atom_site_occupancy
_atom_site_U_iso_or_equiv
_atom_site_calc_flag
_atom_site_refinement_flags
_atom_site_disorder_assembly
_atom_site_disorder_group
Co1 Co Uiso 0.12890(10) 0.05360(10) 0.36350(10) 1.000 0.0140(10) . . . .
Co2 Co Uiso -0.21520(10) -0.19480(10) 0.30830(10) 1.000 0.0160(10) . . . .
P1 P Uiso 0.0534(3) -0.0763(3) 0.18900(10) 1.000 0.0130(10) . . . .
O1 O Uiso -0.0918(7) -0.0457(6) 0.4074(3) 1.000 0.0150(10) . . . .
O2 O Uiso 0.0736(7) 0.3080(6) 0.3624(3) 1.000 0.0180(10) . . . .
O3 O Uiso -0.0120(7) -0.0600(6) 0.2669(3) 1.000 0.0170(10) . . . .
O4 O Uiso 0.3017(7) -0.1523(7) 0.3834(3) 1.000 0.0230(10) . . . .
O5 O Uiso 0.3513(7) 0.1344(7) 0.3015(3) 1.000 0.0180(10) . . . .
O6 O Uiso 0.2041(7) 0.0956(7) 0.4842(3) 1.000 0.0200(10) . . . .
O7 O Uiso -0.4418(7) -0.2597(6) 0.3566(3) 1.000 0.0180(10) . . . .
O8 O Uiso -0.0770(7) -0.4013(6) 0.3453(3) 1.000 0.0170(10) . . . .
O9 O Uiso -0.3866(7) 0.0200(6) 0.2767(3) 1.000 0.0200(10) . . . .
O10 O Uiso 0.2488(7) -0.1610(6) 0.2003(3) 1.000 0.0210(10) . . . .
C10 C Uiso -0.0859(10) -0.0426(10) 0.4786(4) 1.000 0.014(2) . . . .
C11 C Uiso -0.5593(11) -0.1439(10) 0.3524(4) 1.000 0.013(2) . . . .
C12 C Uiso -0.5295(11) 0.0190(10) 0.3053(4) 1.000 0.017(2) . . . .
N1 N Uiso 0.3876(11) 0.0356(9) -0.0683(4) 1.000 0.034(2) . . . .
C1 C Uiso 0.5449(13) 0.1436(11) -0.0469(5) 1.000 0.031(2) . . . .
C2 C Uiso 0.3145(13) -0.0385(11) -0.0013(5) 1.000 0.035(2) . . . .

loop_
_geom_angle_atom_site_label_1
_geom_angle_atom_site_label_2
_geom_angle_atom_site_label_3
_geom_angle
_geom_angle_site_symmetry_1
_geom_angle_site_symmetry_2
_geom_angle_site_symmetry_3
_geom_angle_publ_flag
O1 Co1 O2 101.1(2) . . . yes
O1 Co1 O3 79.4(2) . . . yes
O1 Co1 O4 99.5(2) . . . yes
O1 Co1 O5 171.3(2) . . . yes
O1 Co1 O6 78.1(2) . . . yes
O2 Co1 O3 108.8(2) . . . yes
O2 Co1 O4 152.3(2) . . . yes
O2 Co1 O5 83.5(2) . . . yes
O2 Co1 O6 83.7(2) . . . yes
O3 Co1 O4 93.1(2) . . . yes
O3 Co1 O5 92.1(2) . . . yes
O3 Co1 O6 156.1(2) . . . yes
O4 Co1 O5 78.8(2) . . . yes
O4 Co1 O6 82.6(2) . . . yes
O5 Co1 O6 109.9(2) . . . yes
O1 Co2 O3 76.9(2) . . . yes
O1 Co2 O7 94.1(2) . . . yes
O1 Co2 O8 90.5(2) . . . yes
O1 Co2 O9 88.8(2) . . . yes
O3 Co2 O7 163.7(2) . . . yes
O3 Co2 O8 98.6(2) . . . yes
O3 Co2 O9 87.7(2) . . . yes
O7 Co2 O8 95.1(2) . . . yes
O7 Co2 O9 78.4(2) . . . yes
O8 Co2 O9 173.4(2) . . . yes
O3 P1 O10 108.5(3) . . . yes
O2 P1 O3 110.1(3) 2_545 . . yes
O3 P1 O8 111.3(3) . . 2_555 yes
O2 P1 O10 109.0(3) 2_545 . . yes
O8 P1 O10 105.4(3) 2_555 . . yes
O2 P1 O8 112.4(3) 2_545 . 2_555 yes
Co1 O1 Co2 99.2(2) . . . yes
Co1 O1 C10 116.8(5) . . . yes
Co2 O1 C10 140.3(5) . . . yes
Co1 O2 P1 133.9(3) . . 2_555 yes
Co1 O3 Co2 103.4(3) . . . yes
Co1 O3 P1 126.3(3) . . . yes
Co2 O3 P1 128.5(3) . . . yes
Co1 O4 C11 115.4(5) . . 1_655 yes
Co1 O5 C12 110.5(5) . . 1_655 yes
Co1 O6 C10 111.7(5) . . 3_556 yes
Co2 O7 C11 114.4(5) . . . yes
Co2 O8 P1 132.6(4) . . 2_545 yes
Co2 O9 C12 114.1(5) . . . yes
C1 N1 C2 112.4(7) . . . yes
O1 C10 O6 126.7(7) . . 3_556 yes
O1 C10 C10 114.7(6) . . 3_556 yes
O6 C10 C10 118.6(6) 3_556 . 3_556 yes
O4 C11 O7 124.1(7) 1_455 . . yes
O4 C11 C12 118.3(7) 1_455 . . yes
O7 C11 C12 117.6(7) . . . yes
O5 C12 O9 128.1(7) 1_455 . . yes
O5 C12 C11 116.9(7) 1_455 . . yes
O9 C12 C11 115.0(7) . . . yes
N1 C1 C2 108.8(7) . . 3_655 yes
N1 C2 C1 111.1(8) . . 3_655 yes

loop_
_geom_bond_atom_site_label_1
_geom_bond_atom_site_label_2
_geom_bond_distance
_geom_bond_site_symmetry_1
_geom_bond_site_symmetry_2
_geom_bond_publ_flag
Co1 O1 2.070(5) . . yes
Co1 O2 2.008(5) . . yes
Co1 O3 2.091(5) . . yes
Co1 O4 2.052(5) . . yes
Co1 O5 2.211(5) . . yes
Co1 O6 2.177(6) . . yes
Co2 O1 2.208(5) . . yes
Co2 O3 2.062(5) . . yes
Co2 O7 2.067(5) . . yes
Co2 O8 1.968(5) . . yes
Co2 O9 2.128(5) . . yes
P1 O3 1.540(6) . . yes
P1 O10 1.592(6) . . yes
P1 O2 1.521(6) . 2_545 yes
P1 O8 1.504(5) . 2_555 yes
O1 C10 1.266(9) . . yes
O4 C11 1.245(10) . 1_655 yes
O5 C12 1.258(10) . 1_655 yes
O6 C10 1.245(9) . 3_556 yes
O7 C11 1.251(9) . . yes
O9 C12 1.247(10) . . yes
N1 C2 1.495(12) . . yes
N1 C1 1.453(12) . . yes
C10 C10 1.553(11) . 3_556 no
C11 C12 1.546(11) . . no
C1 C2 1.506(13) . 3_655 no

loop_
_geom_torsion_atom_site_label_1
_geom_torsion_atom_site_label_2
_geom_torsion_atom_site_label_3
_geom_torsion_atom_site_label_4
_geom_torsion
_geom_torsion_site_symmetry_1
_geom_torsion_site_symmetry_2
_geom_torsion_site_symmetry_3
_geom_torsion_site_symmetry_4
_geom_torsion_publ_flag
O2 Co1 O1 Co2 114.9(2) . . . . no
O2 Co1 O1 C10 -82.4(5) . . . . no
O3 Co1 O1 Co2 7.6(2) . . . . no
O3 Co1 O1 C10 170.3(5) . . . . no
O4 Co1 O1 Co2 -83.8(2) . . . . no
O4 Co1 O1 C10 78.9(5) . . . . no
O6 Co1 O1 Co2 -164.1(3) . . . . no
O6 Co1 O1 C10 -1.4(5) . . . . no
O1 Co1 O2 P1 -77.4(5) . . . 2_555 no
O3 Co1 O2 P1 5.0(5) . . . 2_555 no
O4 Co1 O2 P1 145.4(5) . . . 2_555 no
O5 Co1 O2 P1 95.0(5) . . . 2_555 no
O6 Co1 O2 P1 -154.0(5) . . . 2_555 no
O1 Co1 O3 Co2 -8.3(2) . . . . no
O1 Co1 O3 P1 -174.0(4) . . . . no
O2 Co1 O3 Co2 -106.5(3) . . . . no
O2 Co1 O3 P1 87.8(4) . . . . no
O4 Co1 O3 Co2 90.8(3) . . . . no
O4 Co1 O3 P1 -74.9(4) . . . . no
O5 Co1 O3 Co2 169.6(2) . . . . no
O5 Co1 O3 P1 3.9(4) . . . . no
O6 Co1 O3 Co2 12.1(6) . . . . no
O6 Co1 O3 P1 -153.6(4) . . . . no
O1 Co1 O4 C11 169.3(5) . . . 1_655 no
O2 Co1 O4 C11 -53.3(8) . . . 1_655 no
O3 Co1 O4 C11 89.5(5) . . . 1_655 no
O5 Co1 O4 C11 -2.0(5) . . . 1_655 no
O6 Co1 O4 C11 -114.2(5) . . . 1_655 no
O2 Co1 O5 C12 160.7(5) . . . 1_655 no
O3 Co1 O5 C12 -90.6(5) . . . 1_655 no
O4 Co1 O5 C12 2.1(5) . . . 1_655 no
O6 Co1 O5 C12 79.9(5) . . . 1_655 no
O1 Co1 O6 C10 0.2(5) . . . 3_556 no
O2 Co1 O6 C10 103.0(5) . . . 3_556 no
O3 Co1 O6 C10 -20.3(8) . . . 3_556 no
O4 Co1 O6 C10 -101.2(5) . . . 3_556 no
O5 Co1 O6 C10 -176.3(5) . . . 3_556 no
O3 Co2 O1 Co1 -7.8(2) . . . . no
O3 Co2 O1 C10 -163.3(8) . . . . no
O7 Co2 O1 Co1 -174.0(2) . . . . no
O7 Co2 O1 C10 30.5(8) . . . . no
O8 Co2 O1 Co1 90.9(2) . . . . no
O8 Co2 O1 C10 -64.6(8) . . . . no
O9 Co2 O1 Co1 -95.7(2) . . . . no
O9 Co2 O1 C10 108.8(8) . . . . no
O1 Co2 O3 Co1 7.9(2) . . . . no
O1 Co2 O3 P1 173.1(4) . . . . no
O8 Co2 O3 Co1 -80.7(3) . . . . no
O8 Co2 O3 P1 84.6(4) . . . . no
O9 Co2 O3 Co1 97.1(2) . . . . no
O9 Co2 O3 P1 -97.6(4) . . . . no
O1 Co2 O7 C11 81.2(5) . . . . no
O8 Co2 O7 C11 172.1(5) . . . . no
O9 Co2 O7 C11 -6.7(5) . . . . no
O1 Co2 O8 P1 -172.7(5) . . . 2_545 no
O3 Co2 O8 P1 -95.9(5) . . . 2_545 no
O7 Co2 O8 P1 93.1(5) . . . 2_545 no
O1 Co2 O9 C12 -88.4(5) . . . . no
O3 Co2 O9 C12 -165.3(5) . . . . no
O7 Co2 O9 C12 6.1(5) . . . . no
O10 P1 O3 Co1 51.6(4) . . . . no
O10 P1 O3 Co2 -110.5(4) . . . . no
O2 P1 O3 Co1 170.8(3) 2_545 . . . no
O2 P1 O3 Co2 8.7(5) 2_545 . . . no
O8 P1 O3 Co1 -63.9(4) 2_555 . . . no
O8 P1 O3 Co2 134.0(4) 2_555 . . . no
O3 P1 O2 Co1 -69.3(5) . . 2_545 2_545 no
O10 P1 O2 Co1 49.7(5) . . 2_545 2_545 no
O3 P1 O8 Co2 54.5(5) . . 2_555 2_555 no
O10 P1 O8 Co2 -63.0(5) . . 2_555 2_555 no
Co1 O1 C10 O6 180.0(6) . . . 3_556 no
Co1 O1 C10 C10 2.1(8) . . . 3_556 no
Co2 O1 C10 O6 -27.4(13) . . . 3_556 no
Co2 O1 C10 C10 154.7(5) . . . 3_556 no
Co1 O4 C11 O7 -177.9(6) . . 1_655 1_655 no
Co1 O4 C11 C12 1.7(8) . . 1_655 1_655 no
Co1 O5 C12 O9 179.5(7) . . 1_655 1_655 no
Co1 O5 C12 C11 -1.9(8) . . 1_655 1_655 no
Co1 O6 C10 C10 0.8(8) . . 3_556 . no
Co1 O6 C10 O1 178.5(6) . . 3_556 3_556 no
Co2 O7 C11 C12 6.5(8) . . . . no
Co2 O7 C11 O4 -173.8(6) . . . 1_455 no
Co2 O9 C12 C11 -4.5(8) . . . . no
Co2 O9 C12 O5 174.1(6) . . . 1_455 no
C2 N1 C1 C2 56.5(9) . . . 3_655 no
C1 N1 C2 C1 -57.9(9) . . . 3_655 no
O1 C10 C10 O1 180.0(6) . . 3_556 3_556 no
O6 C10 C10 O6 -180.0(7) 3_556 . 3_556 . no
O1 C10 C10 O6 -2.0(10) . . 3_556 . no
O4 C11 C12 O9 179.1(7) 1_455 . . . no
O7 C11 C12 O9 -1.3(10) . . . . no
O7 C11 C12 O5 180.0(7) . . . 1_455 no
O4 C11 C12 O5 0.3(10) 1_455 . . 1_455 no
N1 C1 C2 N1 -55.8(9) . . 3_655 3_655 no
